data_7241169
loop_
_publ_author_name
'Islam, Sakhiul'
'Pal, Baishakhi'
'Khan, Samim'
'Maity, Suvendu'
'Naaz, Sanobar'
'Ghosh, Prasanta'
'Ray, Partha Pratim'
'Mir, Mohammad Hedayetullah'

_publ_section_title
;
 Fabrication of Cu(II) based halobenzoate appended ladder polymers with
 efficient charge transport property
;
_journal_name_full CrystEngComm
_journal_paper_doi 10.1039/D0CE00831A
_journal_year 2020
_chemical_formula_sum 'C79 H61 Cl6 Cu3 N6 O14'
_chemical_formula_weight 1721.65
_space_group_crystal_system triclinic
_space_group_IT_number 2
_space_group_name_Hall '-P 1'
_space_group_name_H-M_alt 'P -1'
_atom_sites_solution_hydrogens mixed
_audit_block_doi 10.5517/ccdc.csd.cc24l9ln
_audit_creation_method SHELXL-2016/6
_audit_update_record
;
2020-05-07 deposited with the CCDC.	2020-09-02 downloaded from the CCDC.
;
_cell_angle_alpha 79.854(4)
_cell_angle_beta 86.664(4)
_cell_angle_gamma 82.954(3)
_cell_formula_units_Z 2
_cell_length_a 13.3784(10)
_cell_length_b 13.4372(10)
_cell_length_c 22.8411(17)
_cell_measurement_reflns_used 9993
_cell_measurement_temperature 290(2)
_cell_measurement_theta_max 26.34
_cell_measurement_theta_min 2.94
_cell_volume 4008.6(5)
_computing_cell_refinement 'Bruker SAINT'
_computing_data_collection 'Bruker APEX2'
_computing_data_reduction 'Bruker SAINT'
_computing_molecular_graphics 'Bruker SHELXTL'
_computing_publication_material 'Bruker SHELXTL'
_computing_structure_refinement 'SHELXL-2016/6 (Sheldrick, 2016)'
_computing_structure_solution 'SHELXT 2014/4 (Sheldrick, 2014)'
_diffrn_ambient_temperature 290(2)
_diffrn_measured_fraction_theta_full 0.985
_diffrn_measured_fraction_theta_max 0.985
_diffrn_measurement_device_type 'Bruker APEX-II CCD'
_diffrn_measurement_method '\f and \w scans'
_diffrn_radiation_type MoK\a
_diffrn_radiation_wavelength 0.71073
_diffrn_reflns_av_unetI/netI 0.0733
_diffrn_reflns_Laue_measured_fraction_full 0.985
_diffrn_reflns_Laue_measured_fraction_max 0.985
_diffrn_reflns_limit_h_max 15
_diffrn_reflns_limit_h_min -15
_diffrn_reflns_limit_k_max 15
_diffrn_reflns_limit_k_min -15
_diffrn_reflns_limit_l_max 27
_diffrn_reflns_limit_l_min -26
_diffrn_reflns_number 13945
_diffrn_reflns_point_group_measured_fraction_full 0.985
_diffrn_reflns_point_group_measured_fraction_max 0.985
_diffrn_reflns_theta_full 25.075
_diffrn_reflns_theta_max 25.075
_diffrn_reflns_theta_min 2.892
_diffrn_source Mo
_exptl_absorpt_coefficient_mu 1.054
_exptl_absorpt_correction_type multi-scan
_exptl_crystal_colour green
_exptl_crystal_density_diffrn 1.426
_exptl_crystal_description prism
_exptl_crystal_F_000 1756
_exptl_crystal_size_max 0.92
_exptl_crystal_size_mid 0.54
_exptl_crystal_size_min 0.07
_exptl_transmission_factor_max 0.714
_exptl_transmission_factor_min 0.562
_refine_diff_density_max 2.566
_refine_diff_density_min -0.976
_refine_diff_density_rms 0.124
_refine_ls_extinction_method none
_refine_ls_goodness_of_fit_ref 1.028
_refine_ls_hydrogen_treatment mixed
_refine_ls_matrix_type full
_refine_ls_number_parameters 1014
_refine_ls_number_reflns 13945
_refine_ls_number_restraints 30
_refine_ls_restrained_S_all 1.028
_refine_ls_R_factor_all 0.1261
_refine_ls_R_factor_gt 0.0922
_refine_ls_shift/su_max 0.001
_refine_ls_shift/su_mean 0.000
_refine_ls_structure_factor_coef Fsqd
_refine_ls_weighting_details 'w=1/[\s^2^(Fo^2^)+(0.1190P)^2^+21.8831P] where P=(Fo^2^+2Fc^2^)/3'
_refine_ls_weighting_scheme calc
_refine_ls_wR_factor_gt 0.2438
_refine_ls_wR_factor_ref 0.2673
_reflns_Friedel_coverage 0.000
_reflns_number_gt 9856
_reflns_number_total 13945
_reflns_threshold_expression 'I > 2\s(I)'
_cod_data_source_file d0ce00831a2.cif
_cod_data_source_block 1158Ex_0m_a_tw
_cod_database_code 7241169
_shelx_shelxl_version_number 2016/6
_shelx_space_group_comment
;
The symmetry employed for this shelxl refinement is uniquely defined
by the following loop, which should always be used as a source of
symmetry information in preference to the above space-group names.
They are only intended as comments.
;

loop_
_space_group_symop_operation_xyz
'x, y, z'
'-x, -y, -z'

loop_
_atom_site_label
_atom_site_type_symbol
_atom_site_fract_x
_atom_site_fract_y
_atom_site_fract_z
_atom_site_U_iso_or_equiv
_atom_site_adp_type
_atom_site_occupancy
_atom_site_site_symmetry_order
_atom_site_calc_flag
_atom_site_refinement_flags_posn
_atom_site_refinement_flags_adp
_atom_site_refinement_flags_occupancy
_atom_site_disorder_assembly
_atom_site_disorder_group
Cu2 Cu 0.03907(6) 0.05724(6) 0.90929(4) 0.0319(2) Uani 1 1 d . . . A 1
Cu3 Cu 0.72673(6) 0.77645(8) 0.76133(5) 0.0399(3) Uani 1 1 d D . . B 1
Cu1 Cu 0.02750(7) 0.46593(7) 0.59324(5) 0.0425(3) Uani 1 1 d . . . C 1
Cl2 Cl -0.60203(19) 0.1965(2) 0.95127(18) 0.0896(10) Uani 1 1 d . . . A 1
Cl4 Cl 0.6121(2) 0.3576(3) 1.08247(14) 0.0867(9) Uani 1 1 d . . . D 1
Cl3 Cl 0.5072(3) 0.4266(3) 0.83073(18) 0.1033(12) Uani 1 1 d . . . E 1
Cl1 Cl 0.4969(3) 0.2120(3) 0.64439(17) 0.1162(14) Uani 1 1 d . . . F 1
Cl5 Cl 0.6012(4) 1.0520(5) 0.40173(18) 0.156(2) Uani 1 1 d . . . G 1
Cl6 Cl -0.6077(3) 0.6495(3) 0.5662(4) 0.186(3) Uani 1 1 d . . . H 1
O2 O -0.1060(4) 0.0873(4) 0.9192(3) 0.0412(13) Uani 1 1 d . . . A 1
O3 O 0.1706(4) 0.0568(4) 0.8643(3) 0.0432(13) Uani 1 1 d . . . A 1
O1 O -0.1287(4) -0.0090(4) 1.0074(2) 0.0428(13) Uani 1 1 d . . . A 1
O7 O -0.1192(4) 0.4923(5) 0.5929(3) 0.0516(15) Uani 1 1 d . . . C 1
O10 O 0.7253(4) 0.6853(4) 0.8391(3) 0.0439(13) Uani 1 1 d . . . B 1
O5 O 0.1585(4) 0.4351(4) 0.6321(3) 0.0518(15) Uani 1 1 d . . . C 1
N4 N 0.0287(4) 0.9093(4) 0.9044(3) 0.0317(13) Uani 1 1 d . . . A 1
N3 N 0.0477(5) 0.2047(4) 0.9160(3) 0.0345(14) Uani 1 1 d . . . A 1
N2 N 0.0196(5) 1.3161(5) 0.5927(3) 0.0443(16) Uani 1 1 d . . . I 1
O9 O 0.7509(6) 0.5425(5) 0.8016(3) 0.0678(19) Uani 1 1 d . . . B 1
O8 O -0.1225(5) 0.5220(6) 0.4950(3) 0.0708(19) Uani 1 1 d . . . C 1
O18 O 0.7118(5) 0.9059(5) 0.8222(3) 0.0676(19) Uani 1 1 d D . . B 1
H18 H 0.719(6) 0.9692(16) 0.8111(18) 0.101 Uiso 1 1 d D U . J 1
N6 N -0.1233(5) 0.7690(6) 0.7557(3) 0.0431(16) Uani 1 1 d . . . K 1
N1 N 0.0351(5) 0.6165(5) 0.5896(3) 0.0414(16) Uani 1 1 d . . . C 1
N5 N 0.5755(4) 0.7812(5) 0.7602(3) 0.0412(16) Uani 1 1 d . . . B 1
O6 O 0.0607(5) 0.4400(6) 0.7128(3) 0.076(2) Uani 1 1 d . . . C 1
C57 C -0.0573(6) 0.8765(5) 0.8952(3) 0.0362(17) Uani 1 1 d . . . A 1
H57 H -0.113672 0.923872 0.887209 0.043 Uiso 1 1 calc R U . A 1
O4 O 0.0664(5) 0.0974(6) 0.7894(3) 0.073(2) Uani 1 1 d . . . A 1
C28 C -0.2701(5) 0.0890(5) 0.9610(3) 0.0314(16) Uani 1 1 d . . . A 1
C60 C -0.0420(6) 0.6818(6) 0.6051(4) 0.0425(19) Uani 1 1 d . . . C 1
H60 H -0.102229 0.656565 0.618913 0.051 Uiso 1 1 calc R U . C 1
C27 C -0.1591(5) 0.0529(5) 0.9637(3) 0.0311(16) Uani 1 1 d . . . A 1
C56 C -0.0671(6) 0.7733(6) 0.8970(3) 0.0382(18) Uani 1 1 d . . . A 1
H56 H -0.128759 0.752928 0.890181 0.046 Uiso 1 1 calc R U . A 1
C49 C 0.1332(6) 0.3315(6) 0.9478(4) 0.044(2) Uani 1 1 d . . . A 1
H49 H 0.186551 0.346489 0.967900 0.052 Uiso 1 1 calc R U . A 1
C50 C 0.0619(6) 0.4094(5) 0.9228(4) 0.0380(18) Uani 1 1 d . . . A 1
C48 C 0.1245(6) 0.2311(6) 0.9428(4) 0.045(2) Uani 1 1 d . . . A 1
H48 H 0.173964 0.180317 0.958682 0.054 Uiso 1 1 calc R U . A 1
C55 C 0.0156(6) 0.7026(5) 0.9090(3) 0.0354(17) Uani 1 1 d . . . A 1
C58 C 0.1092(6) 0.8409(6) 0.9159(4) 0.045(2) Uani 1 1 d . . . A 1
H58 H 0.169806 0.863619 0.922426 0.054 Uiso 1 1 calc R U . A 1
C14 C 0.7030(6) 0.5316(6) 0.9042(4) 0.0408(19) Uani 1 1 d . . . B 1
C20 C -0.1642(6) 0.5196(6) 0.5448(4) 0.043(2) Uani 1 1 d . . . C 1
C33 C -0.3337(6) 0.0683(6) 1.0110(4) 0.0432(19) Uani 1 1 d . . . A 1
H33 H -0.307957 0.030674 1.046183 0.052 Uiso 1 1 calc R U . A 1
C29 C -0.3098(6) 0.1404(6) 0.9080(4) 0.044(2) Uani 1 1 d . . . A 1
H29 H -0.267725 0.152915 0.874347 0.053 Uiso 1 1 calc R U . A 1
C21 C -0.2756(6) 0.5509(6) 0.5507(4) 0.047(2) Uani 1 1 d . . . C 1
C67 C 0.0063(7) 1.1116(6) 0.5938(4) 0.049(2) Uani 1 1 d . . . I 1
C69 C 0.0881(7) 1.2601(7) 0.5648(4) 0.056(2) Uani 1 1 d . . . I 1
H69 H 0.141897 1.290793 0.544803 0.067 Uiso 1 1 calc R U . I 1
C61 C -0.0362(6) 0.7834(6) 0.6015(4) 0.045(2) Uani 1 1 d . . . C 1
H61 H -0.092266 0.824830 0.612770 0.054 Uiso 1 1 calc R U . C 1
C13 C 0.7300(6) 0.5887(7) 0.8436(4) 0.046(2) Uani 1 1 d . . . B 1
C54 C 0.0047(6) 0.5951(6) 0.9103(4) 0.045(2) Uani 1 1 d . . . A 1
H54 H -0.057069 0.580929 0.899181 0.054 Uiso 1 1 calc R U . A 1
C51 C -0.0127(7) 0.3811(6) 0.8930(4) 0.052(2) Uani 1 1 d . . . A 1
H51 H -0.059869 0.430581 0.873568 0.063 Uiso 1 1 calc R U . A 1
C35 C 0.2398(7) 0.1198(6) 0.7690(4) 0.047(2) Uani 1 1 d . . . A 1
C53 C 0.0728(7) 0.5159(6) 0.9254(4) 0.046(2) Uani 1 1 d . . . A 1
H53 H 0.133248 0.528870 0.939081 0.055 Uiso 1 1 calc R U . A 1
C52 C -0.0189(7) 0.2783(6) 0.8916(4) 0.049(2) Uani 1 1 d . . . A 1
H52 H -0.072388 0.261377 0.872517 0.058 Uiso 1 1 calc R U . A 1
C68 C 0.0839(7) 1.1587(7) 0.5638(4) 0.054(2) Uani 1 1 d . . . I 1
H68 H 0.133242 1.122491 0.542948 0.064 Uiso 1 1 calc R U . I 1
C12 C 0.0396(6) 0.6712(9) 0.7540(5) 0.063(3) Uani 1 1 d . . . K 1
H12 H 0.076342 0.607552 0.755045 0.075 Uiso 1 1 calc R U . K 1
C32 C -0.4344(7) 0.1035(7) 1.0084(5) 0.058(2) Uani 1 1 d . . . A 1
H32 H -0.476723 0.093004 1.042140 0.070 Uiso 1 1 calc R U . A 1
C3 C 0.3665(6) 0.7953(7) 0.7525(4) 0.052(2) Uani 1 1 d . . . L 1
C8 C 0.0869(6) 0.7545(9) 0.7506(4) 0.057(3) Uani 1 1 d . . . K 1
C66 C -0.0046(7) 1.0025(6) 0.5966(4) 0.048(2) Uani 1 1 d . . . I 1
H66 H -0.064424 0.979712 0.613382 0.058 Uiso 1 1 calc R U . I 1
C59 C 0.1063(6) 0.7362(6) 0.9184(4) 0.050(2) Uani 1 1 d . . . A 1
H59 H 0.163920 0.690444 0.926292 0.060 Uiso 1 1 calc R U . A 1
C34 C 0.1517(6) 0.0886(6) 0.8097(4) 0.045(2) Uani 1 1 d . . . A 1
C45 C 0.4010(8) 0.4222(7) 0.7901(5) 0.063(3) Uani 1 1 d . . . E 1
C30 C -0.4129(7) 0.1734(7) 0.9048(4) 0.052(2) Uani 1 1 d . . . A 1
H30 H -0.440536 0.207403 0.869274 0.063 Uiso 1 1 calc R U . A 1
C65 C 0.0631(7) 0.9349(6) 0.5773(4) 0.052(2) Uani 1 1 d . . . I 1
H65 H 0.122733 0.957193 0.559747 0.062 Uiso 1 1 calc R U . I 1
C11 C -0.0659(6) 0.6815(8) 0.7561(4) 0.050(2) Uani 1 1 d . . . K 1
H11 H -0.097610 0.623129 0.757924 0.060 Uiso 1 1 calc R U . K 1
C15 C 0.6639(7) 0.5837(7) 0.9497(4) 0.052(2) Uani 1 1 d . . . B 1
H15 H 0.657388 0.654446 0.943102 0.062 Uiso 1 1 calc R U . B 1
C31 C -0.4718(6) 0.1542(7) 0.9555(5) 0.053(2) Uani 1 1 d . . . A 1
C42 C 0.2377(7) 0.4278(6) 0.7230(4) 0.049(2) Uani 1 1 d . . . C 1
C10 C -0.0778(6) 0.8532(8) 0.7513(4) 0.053(2) Uani 1 1 d . . . K 1
H10 H -0.116529 0.915842 0.750149 0.063 Uiso 1 1 calc R U . K 1
C40 C 0.2256(8) 0.1485(8) 0.7084(4) 0.065(3) Uani 1 1 d . . . A 1
H40 H 0.162341 0.148707 0.693546 0.078 Uiso 1 1 calc R U . A 1
C41 C 0.1429(7) 0.4338(7) 0.6874(4) 0.050(2) Uani 1 1 d . . . C 1
C18 C 0.6842(7) 0.3733(7) 0.9698(5) 0.059(2) Uani 1 1 d . . . M 1
H18A H 0.691081 0.302504 0.976954 0.071 Uiso 1 1 calc R U . M 1
O15 O 0.6895(9) 0.0952(9) 0.7604(5) 0.046(3) Uani 0.5 1 d D . P N 2
H15A H 0.688(12) 0.136(12) 0.728(5) 0.069 Uiso 0.5 1 d D U P O 2
H15B H 0.752(3) 0.081(14) 0.767(8) 0.069 Uiso 0.5 1 d D U P P 2
C2 C 0.4258(7) 0.7043(8) 0.7598(5) 0.065(3) Uani 1 1 d . . . . .
H2 H 0.396327 0.644420 0.762250 0.078 Uiso 1 1 calc R U . L 1
C47 C 0.2284(8) 0.4172(10) 0.7842(5) 0.074(3) Uani 1 1 d . . . . .
H47 H 0.165463 0.409909 0.802953 0.088 Uiso 1 1 calc R U . C 1
C62 C 0.0509(6) 0.8262(6) 0.5815(4) 0.048(2) Uani 1 1 d . . . . .
C9 C 0.0303(7) 0.8483(9) 0.7484(4) 0.063(3) Uani 1 1 d . . . . .
H9 H 0.061552 0.907272 0.745156 0.076 Uiso 1 1 calc R U . K 1
C43 C 0.3303(7) 0.4337(8) 0.6959(5) 0.065(3) Uani 1 1 d . . . . .
H43 H 0.337531 0.439027 0.654774 0.078 Uiso 1 1 calc R U . C 1
C17 C 0.6463(7) 0.4255(7) 1.0133(4) 0.051(2) Uani 1 1 d . . . . .
C16 C 0.6347(8) 0.5316(7) 1.0045(4) 0.060(2) Uani 1 1 d . . . . .
H16 H 0.608127 0.566364 1.034666 0.072 Uiso 1 1 calc R U . B 1
C19 C 0.7123(7) 0.4247(7) 0.9155(4) 0.055(2) Uani 1 1 d . . . . .
H19 H 0.737861 0.388542 0.885703 0.066 Uiso 1 1 calc R U . B 1
C64 C 0.1202(7) 0.6555(8) 0.5708(6) 0.077(4) Uani 1 1 d . . . . .
H64 H 0.175257 0.611974 0.560252 0.092 Uiso 1 1 calc R U . C 1
C46 C 0.3082(10) 0.4171(10) 0.8175(5) 0.082(3) Uani 1 1 d . . . . .
H46 H 0.300081 0.413536 0.858456 0.099 Uiso 1 1 calc R U . E 1
O17 O 0.8646(8) 0.3894(9) 0.7498(7) 0.056(3) Uani 0.5 1 d D . P Q 2
H17A H 0.913(9) 0.344(10) 0.759(9) 0.083 Uiso 0.5 1 d D U P R 2
H17B H 0.889(12) 0.439(9) 0.730(9) 0.083 Uiso 0.5 1 d D U P S 2
C02B C 0.6697(8) 0.8614(9) 0.5506(5) 0.072(3) Uani 1 1 d . . . . .
H02D H 0.675207 0.791475 0.563806 0.086 Uiso 1 1 calc R U . . .
C36 C 0.3322(7) 0.1222(7) 0.7912(4) 0.057(2) Uani 1 1 d . . . . .
H36 H 0.341867 0.104651 0.831859 0.069 Uiso 1 1 calc R U . A 1
C4 C 0.4142(6) 0.8796(8) 0.7473(5) 0.067(3) Uani 1 1 d . . . . .
H4 H 0.377255 0.943596 0.741461 0.081 Uiso 1 1 calc R U . L 1
C26 C -0.3233(8) 0.5576(9) 0.6052(6) 0.076(3) Uani 1 1 d . . . . .
H26 H -0.285488 0.542138 0.639184 0.091 Uiso 1 1 calc R U . C 1
C7 C 0.1990(7) 0.7414(9) 0.7505(5) 0.060(3) Uani 1 1 d . . . . .
H7 H 0.230302 0.675704 0.750398 0.072 Uiso 1 1 calc R U . K 1
C38 C 0.3968(9) 0.1775(8) 0.6920(5) 0.067(3) Uani 1 1 d . . . . .
C71 C -0.0558(8) 1.2708(7) 0.6219(5) 0.062(3) Uani 1 1 d . . . . .
H71 H -0.104158 1.308925 0.642188 0.075 Uiso 1 1 calc R U . I 1
C70 C -0.0652(8) 1.1687(7) 0.6232(5) 0.067(3) Uani 1 1 d . . . . .
H70 H -0.119224 1.139317 0.643820 0.081 Uiso 1 1 calc R U . I 1
C37 C 0.4119(8) 0.1512(8) 0.7522(5) 0.064(3) Uani 1 1 d . . . . .
H37 H 0.474980 0.152765 0.766853 0.077 Uiso 1 1 calc R U . . .
C5 C 0.5192(6) 0.8706(7) 0.7508(5) 0.063(3) Uani 1 1 d . . . . .
H5 H 0.550695 0.929625 0.746311 0.075 Uiso 1 1 calc R U . B 1
C02L C 0.6903(7) 0.9223(12) 0.5876(5) 0.074(3) Uani 1 1 d . . . . .
C02M C 0.6493(10) 0.8978(9) 0.8744(6) 0.086(4) Uani 1 1 d D . . . .
H02A H 0.618720 0.835689 0.879569 0.129 Uiso 1 1 calc R U . B 1
H02B H 0.597649 0.954621 0.871049 0.129 Uiso 1 1 calc R U . B 1
H02C H 0.688964 0.897695 0.908124 0.129 Uiso 1 1 calc R U . B 1
C63 C 0.1309(7) 0.7581(7) 0.5660(6) 0.075(4) Uani 1 1 d . . . . .
H63 H 0.192011 0.781536 0.552334 0.090 Uiso 1 1 calc R U . . .
C1 C 0.5303(6) 0.6994(7) 0.7637(4) 0.053(2) Uani 1 1 d . . . . .
H1 H 0.568755 0.636151 0.768802 0.064 Uiso 1 1 calc R U . B 1
C44 C 0.4135(9) 0.4319(9) 0.7287(6) 0.079(3) Uani 1 1 d . . . . .
H44 H 0.476822 0.437180 0.710204 0.095 Uiso 1 1 calc R U . E 1
C02Q C 0.6403(9) 0.8997(9) 0.4931(5) 0.072(3) Uani 1 1 d . . . . .
H02Q H 0.624789 0.856272 0.468322 0.086 Uiso 1 1 calc R U . . .
C39 C 0.3043(9) 0.1765(9) 0.6702(5) 0.076(3) Uani 1 1 d . . . . .
H39 H 0.294441 0.194815 0.629539 0.092 Uiso 1 1 calc R U . A 1
C22 C -0.3310(8) 0.5784(8) 0.4991(6) 0.075(3) Uani 1 1 d . . . . .
H22 H -0.299648 0.576082 0.461856 0.090 Uiso 1 1 calc R U . C 1
C6 C 0.2560(7) 0.8089(11) 0.7507(5) 0.076(3) Uani 1 1 d . . . . .
H6 H 0.224856 0.874984 0.749466 0.091 Uiso 1 1 calc R U . L 1
O16 O 0.8619(9) 0.1855(9) 0.7718(5) 0.049(3) Uani 0.5 1 d D . P T 1
H16A H 0.816(8) 0.149(10) 0.769(9) 0.074 Uiso 0.5 1 d D U P U 1
H16B H 0.914(7) 0.144(9) 0.779(9) 0.074 Uiso 0.5 1 d D U P V 1
C25 C -0.4249(9) 0.5866(10) 0.6108(8) 0.094(4) Uani 1 1 d . . . . .
H25 H -0.456321 0.589345 0.647948 0.113 Uiso 1 1 calc R U . . .
C23 C -0.4345(11) 0.6095(10) 0.5045(8) 0.104(5) Uani 1 1 d . . . . .
H23 H -0.472994 0.628768 0.470905 0.125 Uiso 1 1 calc R U . . .
C02X C 0.6347(10) 1.0007(11) 0.4737(5) 0.080(3) Uani 1 1 d . . . . .
C02Y C 0.6574(10) 1.0641(10) 0.5085(9) 0.098(5) Uani 1 1 d . . . . .
H02Y H 0.656539 1.133241 0.493728 0.118 Uiso 1 1 calc R U . . .
C24 C -0.4782(9) 0.6111(9) 0.5605(10) 0.102(5) Uani 1 1 d . . . . .
C031 C 0.6827(10) 1.0254(16) 0.5674(9) 0.112(6) Uani 1 1 d . . . . .
H031 H 0.694264 1.069372 0.592869 0.134 Uiso 1 1 calc R U . . .
O0AA O 0.7211(7) 0.8146(8) 0.6657(4) 0.105(3) Uani 1 1 d . U . . .
O1AA O 0.7391(12) 0.9793(12) 0.6745(7) 0.076(4) Uani 0.5 1 d . U P B .
C1AA C 0.7196(11) 0.8929(12) 0.6831(7) 0.100(4) Uani 1 1 d . U . . .

loop_
_atom_site_aniso_label
_atom_site_aniso_U_11
_atom_site_aniso_U_22
_atom_site_aniso_U_33
_atom_site_aniso_U_23
_atom_site_aniso_U_13
_atom_site_aniso_U_12
Cu2 0.0289(5) 0.0183(4) 0.0483(6) -0.0058(4) 0.0004(4) -0.0025(3)
Cu3 0.0128(4) 0.0488(6) 0.0558(6) -0.0005(5) -0.0019(4) -0.0064(4)
Cu1 0.0380(5) 0.0318(5) 0.0582(7) -0.0083(4) -0.0062(5) -0.0024(4)
Cl2 0.0330(12) 0.0800(19) 0.153(3) -0.0211(19) -0.0105(15) 0.0085(12)
Cl4 0.085(2) 0.088(2) 0.0728(18) 0.0236(16) 0.0018(15) -0.0092(16)
Cl3 0.090(2) 0.081(2) 0.141(3) 0.004(2) -0.067(2) -0.0205(17)
Cl1 0.092(2) 0.144(3) 0.101(3) 0.002(2) 0.048(2) -0.025(2)
Cl5 0.140(4) 0.205(5) 0.079(2) 0.053(3) 0.003(2) 0.038(4)
Cl6 0.0380(17) 0.102(3) 0.386(9) 0.022(4) 0.023(3) 0.0094(18)
O2 0.030(3) 0.029(3) 0.060(4) 0.002(2) 0.006(3) -0.001(2)
O3 0.041(3) 0.038(3) 0.049(4) -0.008(3) 0.005(3) -0.003(2)
O1 0.036(3) 0.040(3) 0.050(3) -0.001(3) -0.009(3) 0.000(2)
O7 0.041(3) 0.049(4) 0.064(4) -0.005(3) -0.005(3) -0.005(3)
O10 0.026(3) 0.050(4) 0.055(3) -0.008(3) -0.005(2) -0.003(2)
O5 0.044(3) 0.046(3) 0.066(4) -0.014(3) -0.011(3) 0.002(3)
N4 0.030(3) 0.023(3) 0.042(4) -0.006(3) 0.000(3) -0.002(2)
N3 0.033(3) 0.020(3) 0.051(4) -0.005(3) -0.001(3) -0.006(3)
N2 0.048(4) 0.036(4) 0.048(4) -0.001(3) -0.004(3) -0.007(3)
O9 0.079(5) 0.056(4) 0.072(5) -0.026(4) 0.014(4) -0.009(4)
O8 0.058(4) 0.087(5) 0.065(5) -0.012(4) 0.015(4) -0.007(4)
O18 0.057(4) 0.059(4) 0.091(5) -0.019(4) 0.020(4) -0.023(3)
N6 0.023(3) 0.063(5) 0.045(4) -0.003(3) -0.005(3) -0.018(3)
N1 0.033(4) 0.033(3) 0.059(4) -0.009(3) 0.003(3) -0.006(3)
N5 0.019(3) 0.049(4) 0.056(4) -0.006(3) 0.002(3) -0.009(3)
O6 0.040(4) 0.105(6) 0.082(5) -0.016(4) 0.003(4) -0.004(4)
C57 0.036(4) 0.024(4) 0.049(5) -0.007(3) -0.007(3) -0.003(3)
O4 0.045(4) 0.099(6) 0.070(5) 0.001(4) -0.007(3) -0.011(4)
C28 0.027(4) 0.021(3) 0.047(4) -0.005(3) -0.006(3) -0.003(3)
C60 0.039(4) 0.035(4) 0.057(5) -0.014(4) 0.008(4) -0.014(4)
C27 0.030(4) 0.018(3) 0.047(5) -0.008(3) -0.009(3) -0.004(3)
C56 0.037(4) 0.036(4) 0.044(4) -0.008(3) -0.004(3) -0.012(3)
C49 0.036(4) 0.031(4) 0.065(6) -0.006(4) -0.012(4) -0.008(3)
C50 0.041(4) 0.021(4) 0.055(5) -0.010(3) 0.000(4) -0.010(3)
C48 0.041(5) 0.024(4) 0.069(6) -0.007(4) 0.000(4) 0.000(3)
C55 0.044(4) 0.022(4) 0.042(4) -0.010(3) -0.002(3) -0.005(3)
C58 0.028(4) 0.028(4) 0.085(6) -0.022(4) -0.012(4) -0.005(3)
C14 0.032(4) 0.034(4) 0.055(5) -0.004(4) -0.007(4) 0.000(3)
C20 0.045(5) 0.023(4) 0.062(6) -0.002(4) -0.005(4) -0.014(3)
C33 0.041(5) 0.042(5) 0.047(5) -0.002(4) -0.001(4) -0.011(4)
C29 0.036(4) 0.036(4) 0.060(5) -0.009(4) -0.006(4) 0.002(3)
C21 0.037(4) 0.037(4) 0.067(6) -0.005(4) -0.004(4) -0.006(4)
C67 0.057(6) 0.038(5) 0.051(5) -0.009(4) 0.004(4) -0.007(4)
C69 0.042(5) 0.049(5) 0.072(6) -0.005(5) 0.008(5) 0.000(4)
C61 0.037(4) 0.038(4) 0.058(5) -0.015(4) 0.002(4) 0.008(4)
C13 0.026(4) 0.048(5) 0.067(6) -0.017(4) -0.010(4) -0.002(4)
C54 0.046(5) 0.027(4) 0.063(6) -0.008(4) 0.001(4) -0.009(4)
C51 0.047(5) 0.030(4) 0.079(6) -0.004(4) -0.023(5) 0.004(4)
C35 0.047(5) 0.040(5) 0.053(5) -0.010(4) 0.002(4) -0.002(4)
C53 0.057(5) 0.024(4) 0.060(5) -0.007(4) -0.015(4) -0.008(4)
C52 0.052(5) 0.025(4) 0.068(6) 0.000(4) -0.023(4) -0.004(4)
C68 0.049(5) 0.039(5) 0.073(6) -0.015(4) 0.010(5) -0.003(4)
C12 0.024(4) 0.083(7) 0.082(7) -0.022(6) 0.000(4) 0.001(5)
C32 0.044(5) 0.060(6) 0.070(7) -0.014(5) 0.014(5) -0.005(4)
C3 0.016(4) 0.069(6) 0.069(6) -0.005(5) -0.002(4) -0.003(4)
C8 0.028(4) 0.090(8) 0.052(5) -0.019(5) -0.001(4) 0.008(5)
C66 0.047(5) 0.033(4) 0.065(6) -0.008(4) 0.009(4) -0.013(4)
C59 0.040(5) 0.030(4) 0.080(6) -0.014(4) -0.011(4) 0.006(3)
C34 0.046(5) 0.027(4) 0.063(6) -0.011(4) 0.011(4) -0.007(4)
C45 0.069(7) 0.047(5) 0.074(7) -0.003(5) -0.035(6) -0.005(5)
C30 0.045(5) 0.048(5) 0.062(6) -0.006(4) -0.016(5) 0.006(4)
C65 0.045(5) 0.034(4) 0.073(6) -0.004(4) 0.013(4) -0.005(4)
C11 0.022(4) 0.070(6) 0.056(5) -0.014(5) -0.002(4) 0.001(4)
C15 0.053(5) 0.039(5) 0.064(6) -0.007(4) -0.002(4) -0.009(4)
C31 0.027(4) 0.045(5) 0.090(7) -0.020(5) -0.011(5) 0.001(4)
C42 0.048(5) 0.034(4) 0.062(6) 0.000(4) -0.008(4) -0.007(4)
C10 0.024(4) 0.077(7) 0.060(6) -0.014(5) 0.001(4) -0.011(4)
C40 0.059(6) 0.078(7) 0.052(6) -0.004(5) 0.004(5) -0.001(5)
C41 0.046(5) 0.047(5) 0.060(6) -0.014(4) -0.010(5) -0.003(4)
C18 0.063(6) 0.037(5) 0.076(7) -0.003(5) -0.010(5) -0.003(4)
O15 0.051(7) 0.045(7) 0.038(6) 0.011(5) -0.001(5) -0.014(6)
C2 0.035(5) 0.063(6) 0.102(8) -0.003(6) -0.012(5) -0.033(5)
C47 0.054(6) 0.110(9) 0.056(6) -0.007(6) -0.005(5) -0.015(6)
C62 0.045(5) 0.036(4) 0.063(6) -0.008(4) 0.004(4) -0.010(4)
C9 0.047(5) 0.103(8) 0.045(5) 0.002(5) 0.000(4) -0.048(6)
C43 0.048(6) 0.081(7) 0.065(6) -0.006(5) -0.008(5) -0.013(5)
C17 0.054(5) 0.052(5) 0.046(5) 0.005(4) -0.008(4) -0.016(4)
C16 0.071(7) 0.056(6) 0.053(6) -0.011(5) -0.005(5) -0.002(5)
C19 0.065(6) 0.042(5) 0.059(6) -0.012(4) -0.006(5) -0.006(4)
C64 0.033(5) 0.050(6) 0.148(11) -0.030(6) 0.017(6) 0.001(4)
C46 0.079(8) 0.105(10) 0.062(7) -0.009(6) -0.011(6) -0.011(7)
O17 0.035(6) 0.042(7) 0.095(10) -0.031(7) 0.019(6) -0.009(5)
C02B 0.058(6) 0.079(8) 0.068(7) 0.011(6) 0.002(5) -0.003(6)
C36 0.057(6) 0.063(6) 0.054(6) -0.011(5) 0.009(5) -0.016(5)
C4 0.020(4) 0.074(7) 0.109(9) -0.023(6) -0.008(5) 0.006(4)
C26 0.058(7) 0.080(8) 0.086(8) -0.012(6) 0.012(6) -0.003(6)
C7 0.033(5) 0.080(7) 0.072(7) -0.023(5) -0.004(4) -0.009(5)
C38 0.074(7) 0.063(7) 0.061(7) -0.001(5) 0.022(6) -0.016(5)
C71 0.064(6) 0.044(5) 0.079(7) -0.018(5) 0.025(5) -0.006(5)
C70 0.077(7) 0.040(5) 0.087(8) -0.019(5) 0.030(6) -0.022(5)
C37 0.049(6) 0.071(7) 0.074(7) -0.015(6) 0.005(5) -0.015(5)
C5 0.029(4) 0.043(5) 0.114(9) -0.010(5) -0.006(5) 0.001(4)
C02L 0.034(5) 0.131(11) 0.057(7) -0.028(7) 0.002(4) 0.008(6)
C02M 0.100(9) 0.065(7) 0.100(9) -0.037(7) 0.038(8) -0.024(6)
C63 0.039(5) 0.039(5) 0.147(11) -0.023(6) 0.026(6) -0.004(4)
C1 0.030(4) 0.044(5) 0.081(7) 0.000(5) -0.013(4) 0.001(4)
C44 0.053(6) 0.086(8) 0.099(9) -0.009(7) -0.001(6) -0.020(6)
C02Q 0.088(8) 0.072(8) 0.061(7) -0.023(6) 0.003(6) -0.016(6)
C39 0.077(8) 0.096(9) 0.045(6) 0.006(6) 0.010(5) 0.003(6)
C22 0.049(6) 0.073(7) 0.099(9) 0.003(6) -0.018(6) -0.011(5)
C6 0.032(5) 0.117(10) 0.078(7) -0.013(7) 0.000(5) -0.017(6)
O16 0.040(6) 0.056(7) 0.049(7) 0.003(6) -0.002(6) -0.010(5)
C25 0.052(7) 0.090(9) 0.135(12) -0.012(9) 0.022(8) -0.005(7)
C23 0.072(9) 0.070(8) 0.158(15) 0.034(9) -0.055(10) -0.014(7)
C02X 0.086(8) 0.088(9) 0.055(7) 0.007(6) 0.003(6) 0.006(7)
C02Y 0.071(8) 0.065(8) 0.156(15) -0.009(9) 0.013(9) -0.018(6)
C24 0.040(6) 0.054(7) 0.194(17) 0.011(9) 0.015(9) 0.004(5)
C031 0.055(8) 0.156(16) 0.148(16) -0.095(14) 0.000(9) -0.009(9)
O0AA 0.103(3) 0.107(3) 0.105(3) -0.0179(11) -0.0032(10) -0.0123(11)
O1AA 0.077(4) 0.076(4) 0.076(4) -0.013(2) -0.003(2) -0.008(2)
C1AA 0.099(4) 0.100(4) 0.101(4) -0.0172(12) -0.0037(10) -0.0116(11)

loop_
_atom_type_symbol
_atom_type_description
_atom_type_scat_dispersion_real
_atom_type_scat_dispersion_imag
_atom_type_scat_source
C C 0.0033 0.0016 'International Tables Vol C Tables 4.2.6.8 and 6.1.1.4'
H H 0.0000 0.0000 'International Tables Vol C Tables 4.2.6.8 and 6.1.1.4'
Cl Cl 0.1484 0.1585 'International Tables Vol C Tables 4.2.6.8 and 6.1.1.4'
Cu Cu 0.3201 1.2651 'International Tables Vol C Tables 4.2.6.8 and 6.1.1.4'
N N 0.0061 0.0033 'International Tables Vol C Tables 4.2.6.8 and 6.1.1.4'
O O 0.0106 0.0060 'International Tables Vol C Tables 4.2.6.8 and 6.1.1.4'

loop_
_geom_angle_atom_site_label_1
_geom_angle_atom_site_label_2
_geom_angle_atom_site_label_3
_geom_angle
_geom_angle_site_symmetry_1
_geom_angle_site_symmetry_3
_geom_angle_publ_flag
O2 Cu2 O3 155.1(2) . . ?
O2 Cu2 N3 86.8(2) . . ?
O3 Cu2 N3 88.4(2) . . ?
O2 Cu2 N4 92.5(2) . 1_545 ?
O3 Cu2 N4 92.7(2) . 1_545 ?
N3 Cu2 N4 178.7(3) . 1_545 ?
O2 Cu2 O1 117.6(2) . 2_557 ?
O3 Cu2 O1 86.7(2) . 2_557 ?
N3 Cu2 O1 88.8(2) . 2_557 ?
N4 Cu2 O1 90.6(2) 1_545 2_557 ?
O10 Cu3 N6 93.5(2) . 1_655 ?
O10 Cu3 N5 89.5(2) . . ?
N6 Cu3 N5 175.3(3) 1_655 . ?
O10 Cu3 C1AA 171.9(5) . . ?
N6 Cu3 C1AA 89.2(5) 1_655 . ?
N5 Cu3 C1AA 88.3(5) . . ?
O10 Cu3 O0AA 155.4(3) . . ?
N6 Cu3 O0AA 90.3(3) 1_655 . ?
N5 Cu3 O0AA 85.5(3) . . ?
C1AA Cu3 O0AA 31.9(4) . . ?
O10 Cu3 O18 82.8(2) . . ?
N6 Cu3 O18 92.7(3) 1_655 . ?
N5 Cu3 O18 91.3(3) . . ?
C1AA Cu3 O18 89.5(5) . . ?
O0AA Cu3 O18 121.3(3) . . ?
O7 Cu1 O5 153.9(3) . . ?
O7 Cu1 N1 89.5(3) . . ?
O5 Cu1 N1 89.8(3) . . ?
O7 Cu1 N2 90.3(3) . 1_545 ?
O5 Cu1 N2 91.6(3) . 1_545 ?
N1 Cu1 N2 177.3(3) . 1_545 ?
O7 Cu1 O8 120.7(3) . 2_566 ?
O5 Cu1 O8 85.3(3) . 2_566 ?
N1 Cu1 O8 87.5(3) . 2_566 ?
N2 Cu1 O8 90.3(3) 1_545 2_566 ?
C27 O2 Cu2 125.7(5) . . ?
C34 O3 Cu2 106.9(5) . . ?
C27 O1 Cu2 153.2(5) . 2_557 ?
C20 O7 Cu1 120.9(6) . . ?
C13 O10 Cu3 122.1(6) . . ?
C41 O5 Cu1 108.4(6) . . ?
C57 N4 C58 118.3(6) . . ?
C57 N4 Cu2 122.4(5) . 1_565 ?
C58 N4 Cu2 119.1(5) . 1_565 ?
C52 N3 C48 117.5(6) . . ?
C52 N3 Cu2 121.4(5) . . ?
C48 N3 Cu2 121.1(5) . . ?
C69 N2 C71 117.6(8) . . ?
C69 N2 Cu1 122.5(6) . 1_565 ?
C71 N2 Cu1 119.9(6) . 1_565 ?
C20 O8 Cu1 172.7(7) . 2_566 ?
C02M O18 Cu3 120.5(6) . . ?
C02M O18 H18 107(2) . . ?
Cu3 O18 H18 127(2) . . ?
C11 N6 C10 118.0(7) . . ?
C11 N6 Cu3 121.5(6) . 1_455 ?
C10 N6 Cu3 120.5(6) . 1_455 ?
C64 N1 C60 116.5(7) . . ?
C64 N1 Cu1 119.7(6) . . ?
C60 N1 Cu1 123.9(5) . . ?
C1 N5 C5 117.8(7) . . ?
C1 N5 Cu3 122.5(6) . . ?
C5 N5 Cu3 119.5(6) . . ?
N4 C57 C56 122.7(7) . . ?
N4 C57 H57 118.6 . . ?
C56 C57 H57 118.6 . . ?
C29 C28 C33 119.7(7) . . ?
C29 C28 C27 119.8(7) . . ?
C33 C28 C27 120.5(7) . . ?
N1 C60 C61 123.2(7) . . ?
N1 C60 H60 118.4 . . ?
C61 C60 H60 118.4 . . ?
O1 C27 O2 126.0(7) . . ?
O1 C27 C28 118.4(7) . . ?
O2 C27 C28 115.5(6) . . ?
C55 C56 C57 119.1(7) . . ?
C55 C56 H56 120.4 . . ?
C57 C56 H56 120.4 . . ?
C50 C49 C48 119.8(7) . . ?
C50 C49 H49 120.1 . . ?
C48 C49 H49 120.1 . . ?
C51 C50 C49 116.3(7) . . ?
C51 C50 C53 123.2(7) . . ?
C49 C50 C53 120.3(7) . . ?
N3 C48 C49 122.7(7) . . ?
N3 C48 H48 118.7 . . ?
C49 C48 H48 118.7 . . ?
C56 C55 C59 118.6(7) . . ?
C56 C55 C54 118.7(7) . . ?
C59 C55 C54 122.7(7) . . ?
N4 C58 C59 122.8(7) . . ?
N4 C58 H58 118.6 . . ?
C59 C58 H58 118.6 . . ?
C15 C14 C19 118.3(8) . . ?
C15 C14 C13 120.8(7) . . ?
C19 C14 C13 120.9(8) . . ?
O8 C20 O7 124.1(8) . . ?
O8 C20 C21 120.1(8) . . ?
O7 C20 C21 115.8(8) . . ?
C32 C33 C28 119.9(8) . . ?
C32 C33 H33 120.0 . . ?
C28 C33 H33 120.0 . . ?
C28 C29 C30 120.4(8) . . ?
C28 C29 H29 119.8 . . ?
C30 C29 H29 119.8 . . ?
C26 C21 C22 119.4(10) . . ?
C26 C21 C20 121.7(9) . . ?
C22 C21 C20 118.8(9) . . ?
C68 C67 C70 118.1(8) . . ?
C68 C67 C66 123.7(8) . . ?
C70 C67 C66 118.2(8) . . ?
N2 C69 C68 123.4(9) . . ?
N2 C69 H69 118.3 . . ?
C68 C69 H69 118.3 . . ?
C60 C61 C62 121.6(7) . . ?
C60 C61 H61 119.2 . . ?
C62 C61 H61 119.2 . . ?
O9 C13 O10 124.1(9) . . ?
O9 C13 C14 120.1(8) . . ?
O10 C13 C14 115.8(8) . . ?
C53 C54 C55 127.5(8) . . ?
C53 C54 H54 116.3 . . ?
C55 C54 H54 116.3 . . ?
C50 C51 C52 120.7(7) . . ?
C50 C51 H51 119.6 . . ?
C52 C51 H51 119.6 . . ?
C36 C35 C40 119.8(9) . . ?
C36 C35 C34 121.0(8) . . ?
C40 C35 C34 119.2(9) . . ?
C54 C53 C50 126.2(8) . . ?
C54 C53 H53 116.9 . . ?
C50 C53 H53 116.9 . . ?
N3 C52 C51 122.8(8) . . ?
N3 C52 H52 118.6 . . ?
C51 C52 H52 118.6 . . ?
C67 C68 C69 119.2(8) . . ?
C67 C68 H68 120.4 . . ?
C69 C68 H68 120.4 . . ?
C8 C12 C11 119.0(10) . . ?
C8 C12 H12 120.5 . . ?
C11 C12 H12 120.5 . . ?
C31 C32 C33 119.2(9) . . ?
C31 C32 H32 120.4 . . ?
C33 C32 H32 120.4 . . ?
C4 C3 C2 116.6(7) . . ?
C4 C3 C6 117.8(9) . . ?
C2 C3 C6 125.6(9) . . ?
C12 C8 C9 119.1(8) . . ?
C12 C8 C7 118.1(9) . . ?
C9 C8 C7 122.8(10) . . ?
C65 C66 C67 125.6(8) . . ?
C65 C66 H66 117.2 . . ?
C67 C66 H66 117.2 . . ?
C55 C59 C58 118.4(7) . . ?
C55 C59 H59 120.8 . . ?
C58 C59 H59 120.8 . . ?
O4 C34 O3 124.0(8) . . ?
O4 C34 C35 119.6(9) . . ?
O3 C34 C35 116.4(8) . . ?
C46 C45 C44 121.1(10) . . ?
C46 C45 Cl3 121.0(9) . . ?
C44 C45 Cl3 117.7(9) . . ?
C31 C30 C29 117.8(8) . . ?
C31 C30 H30 121.1 . . ?
C29 C30 H30 121.1 . . ?
C66 C65 C62 124.4(8) . . ?
C66 C65 H65 117.8 . . ?
C62 C65 H65 117.8 . . ?
N6 C11 C12 124.1(9) . . ?
N6 C11 H11 118.0 . . ?
C12 C11 H11 118.0 . . ?
C16 C15 C14 120.9(8) . . ?
C16 C15 H15 119.5 . . ?
C14 C15 H15 119.5 . . ?
C30 C31 C32 123.0(8) . . ?
C30 C31 Cl2 117.6(7) . . ?
C32 C31 Cl2 119.4(8) . . ?
C43 C42 C47 119.2(9) . . ?
C43 C42 C41 121.8(9) . . ?
C47 C42 C41 119.0(9) . . ?
N6 C10 C9 120.9(9) . . ?
N6 C10 H10 119.5 . . ?
C9 C10 H10 119.5 . . ?
C39 C40 C35 120.6(10) . . ?
C39 C40 H40 119.7 . . ?
C35 C40 H40 119.7 . . ?
O6 C41 O5 125.5(9) . . ?
O6 C41 C42 119.4(9) . . ?
O5 C41 C42 115.2(8) . . ?
C17 C18 C19 119.9(9) . . ?
C17 C18 H18A 120.1 . . ?
C19 C18 H18A 120.1 . . ?
H15A O15 H15B 104(5) . . ?
C3 C2 C1 121.1(8) . . ?
C3 C2 H2 119.5 . . ?
C1 C2 H2 119.5 . . ?
C46 C47 C42 121.6(11) . . ?
C46 C47 H47 119.2 . . ?
C42 C47 H47 119.2 . . ?
C61 C62 C63 115.0(8) . . ?
C61 C62 C65 124.6(8) . . ?
C63 C62 C65 120.4(8) . . ?
C8 C9 C10 118.9(9) . . ?
C8 C9 H9 120.5 . . ?
C10 C9 H9 120.5 . . ?
C42 C43 C44 120.5(10) . . ?
C42 C43 H43 119.7 . . ?
C44 C43 H43 119.7 . . ?
C18 C17 C16 121.9(9) . . ?
C18 C17 Cl4 118.8(7) . . ?
C16 C17 Cl4 119.2(8) . . ?
C15 C16 C17 118.2(9) . . ?
C15 C16 H16 120.9 . . ?
C17 C16 H16 120.9 . . ?
C18 C19 C14 120.7(9) . . ?
C18 C19 H19 119.6 . . ?
C14 C19 H19 119.6 . . ?
N1 C64 C63 123.1(8) . . ?
N1 C64 H64 118.4 . . ?
C63 C64 H64 118.4 . . ?
C47 C46 C45 118.9(11) . . ?
C47 C46 H46 120.5 . . ?
C45 C46 H46 120.5 . . ?
H17A O17 H17B 107(5) . . ?
C02L C02B C02Q 121.7(12) . . ?
C02L C02B H02D 119.1 . . ?
C02Q C02B H02D 119.1 . . ?
C35 C36 C37 119.4(9) . . ?
C35 C36 H36 120.3 . . ?
C37 C36 H36 120.3 . . ?
C3 C4 C5 120.0(9) . . ?
C3 C4 H4 120.0 . . ?
C5 C4 H4 120.0 . . ?
C25 C26 C21 121.9(13) . . ?
C25 C26 H26 119.0 . . ?
C21 C26 H26 119.0 . . ?
C6 C7 C8 127.4(11) . . ?
C6 C7 H7 116.3 . . ?
C8 C7 H7 116.3 . . ?
C39 C38 C37 120.6(9) . . ?
C39 C38 Cl1 120.3(9) . . ?
C37 C38 Cl1 119.1(9) . . ?
N2 C71 C70 122.6(9) . . ?
N2 C71 H71 118.7 . . ?
C70 C71 H71 118.7 . . ?
C67 C70 C71 119.1(9) . . ?
C67 C70 H70 120.4 . . ?
C71 C70 H70 120.4 . . ?
C38 C37 C36 119.9(10) . . ?
C38 C37 H37 120.1 . . ?
C36 C37 H37 120.1 . . ?
N5 C5 C4 122.6(9) . . ?
N5 C5 H5 118.7 . . ?
C4 C5 H5 118.7 . . ?
C02B C02L C031 118.6(12) . . ?
O18 C02M H02A 109.5 . . ?
O18 C02M H02B 109.5 . . ?
H02A C02M H02B 109.5 . . ?
O18 C02M H02C 109.5 . . ?
H02A C02M H02C 109.5 . . ?
H02B C02M H02C 109.5 . . ?
C64 C63 C62 120.6(9) . . ?
C64 C63 H63 119.7 . . ?
C62 C63 H63 119.7 . . ?
N5 C1 C2 121.9(8) . . ?
N5 C1 H1 119.1 . . ?
C2 C1 H1 119.1 . . ?
C43 C44 C45 118.6(11) . . ?
C43 C44 H44 120.7 . . ?
C45 C44 H44 120.7 . . ?
C02X C02Q C02B 119.0(11) . . ?
C02X C02Q H02Q 120.5 . . ?
C02B C02Q H02Q 120.5 . . ?
C38 C39 C40 119.7(10) . . ?
C38 C39 H39 120.1 . . ?
C40 C39 H39 120.1 . . ?
C21 C22 C23 118.8(13) . . ?
C21 C22 H22 120.6 . . ?
C23 C22 H22 120.6 . . ?
C7 C6 C3 127.3(12) . . ?
C7 C6 H6 116.3 . . ?
C3 C6 H6 116.3 . . ?
H16A O16 H16B 104(5) . . ?
C24 C25 C26 118.1(14) . . ?
C24 C25 H25 121.0 . . ?
C26 C25 H25 121.0 . . ?
C24 C23 C22 118.8(12) . . ?
C24 C23 H23 120.6 . . ?
C22 C23 H23 120.6 . . ?
C02Y C02X C02Q 121.4(12) . . ?
C02Y C02X Cl5 117.8(12) . . ?
C02Q C02X Cl5 120.8(11) . . ?
C02X C02Y C031 119.3(13) . . ?
C02X C02Y H02Y 120.3 . . ?
C031 C02Y H02Y 120.3 . . ?
C25 C24 C23 122.9(11) . . ?
C25 C24 Cl6 119.1(14) . . ?
C23 C24 Cl6 118.0(14) . . ?
C02L C031 C02Y 119.9(13) . . ?
C02L C031 H031 120.1 . . ?
C02Y C031 H031 120.1 . . ?
C1AA O0AA Cu3 73.9(9) . . ?
O0AA C1AA O1AA 148.9(17) . . ?
O0AA C1AA Cu3 74.1(9) . . ?
O1AA C1AA Cu3 132.0(13) . . ?

loop_
_geom_bond_atom_site_label_1
_geom_bond_atom_site_label_2
_geom_bond_distance
_geom_bond_site_symmetry_2
_geom_bond_publ_flag
Cu2 O2 1.942(5) . ?
Cu2 O3 1.986(5) . ?
Cu2 N3 2.031(6) . ?
Cu2 N4 2.033(6) 1_545 ?
Cu2 O1 2.262(5) 2_557 ?
Cu3 O10 1.973(6) . ?
Cu3 N6 1.995(6) 1_655 ?
Cu3 N5 2.018(6) . ?
Cu3 C1AA 2.156(15) . ?
Cu3 O0AA 2.158(10) . ?
Cu3 O18 2.394(7) . ?
Cu1 O7 1.951(6) . ?
Cu1 O5 1.977(6) . ?
Cu1 N1 2.025(6) . ?
Cu1 N2 2.031(7) 1_545 ?
Cu1 O8 2.311(7) 2_566 ?
Cl2 C31 1.768(8) . ?
Cl4 C17 1.747(9) . ?
Cl3 C45 1.755(10) . ?
Cl1 C38 1.732(10) . ?
Cl5 C02X 1.729(12) . ?
Cl6 C24 1.751(12) . ?
O2 C27 1.257(9) . ?
O3 C34 1.273(10) . ?
O1 C27 1.235(9) . ?
O7 C20 1.260(10) . ?
O10 C13 1.278(10) . ?
O5 C41 1.265(11) . ?
N4 C57 1.321(9) . ?
N4 C58 1.333(9) . ?
N3 C52 1.316(10) . ?
N3 C48 1.340(10) . ?
N2 C69 1.321(11) . ?
N2 C71 1.327(11) . ?
O9 C13 1.233(10) . ?
O8 C20 1.235(11) . ?
O18 C02M 1.413(12) . ?
O18 H18 0.859(10) . ?
N6 C11 1.321(11) . ?
N6 C10 1.335(11) . ?
N1 C64 1.329(12) . ?
N1 C60 1.343(10) . ?
N5 C1 1.306(11) . ?
N5 C5 1.328(11) . ?
O6 C41 1.213(11) . ?
C57 C56 1.403(10) . ?
C57 H57 0.9300 . ?
O4 C34 1.241(11) . ?
C28 C29 1.384(11) . ?
C28 C33 1.392(11) . ?
C28 C27 1.506(10) . ?
C60 C61 1.364(11) . ?
C60 H60 0.9300 . ?
C56 C55 1.373(11) . ?
C56 H56 0.9300 . ?
C49 C50 1.393(11) . ?
C49 C48 1.394(11) . ?
C49 H49 0.9300 . ?
C50 C51 1.365(11) . ?
C50 C53 1.469(10) . ?
C48 H48 0.9300 . ?
C55 C59 1.387(11) . ?
C55 C54 1.463(10) . ?
C58 C59 1.403(11) . ?
C58 H58 0.9300 . ?
C14 C15 1.396(12) . ?
C14 C19 1.406(12) . ?
C14 C13 1.507(12) . ?
C20 C21 1.503(12) . ?
C33 C32 1.374(12) . ?
C33 H33 0.9300 . ?
C29 C30 1.398(12) . ?
C29 H29 0.9300 . ?
C21 C26 1.377(14) . ?
C21 C22 1.398(14) . ?
C67 C68 1.369(12) . ?
C67 C70 1.371(13) . ?
C67 C66 1.482(11) . ?
C69 C68 1.375(12) . ?
C69 H69 0.9300 . ?
C61 C62 1.380(12) . ?
C61 H61 0.9300 . ?
C54 C53 1.324(11) . ?
C54 H54 0.9300 . ?
C51 C52 1.399(11) . ?
C51 H51 0.9300 . ?
C35 C36 1.370(13) . ?
C35 C40 1.386(13) . ?
C35 C34 1.512(12) . ?
C53 H53 0.9300 . ?
C52 H52 0.9300 . ?
C68 H68 0.9300 . ?
C12 C8 1.340(15) . ?
C12 C11 1.401(12) . ?
C12 H12 0.9300 . ?
C32 C31 1.368(14) . ?
C32 H32 0.9300 . ?
C3 C4 1.351(14) . ?
C3 C2 1.363(13) . ?
C3 C6 1.469(12) . ?
C8 C9 1.384(15) . ?
C8 C7 1.487(12) . ?
C66 C65 1.316(12) . ?
C66 H66 0.9300 . ?
C59 H59 0.9300 . ?
C45 C46 1.361(16) . ?
C45 C44 1.387(16) . ?
C30 C31 1.366(13) . ?
C30 H30 0.9300 . ?
C65 C62 1.476(12) . ?
C65 H65 0.9300 . ?
C11 H11 0.9300 . ?
C15 C16 1.381(13) . ?
C15 H15 0.9300 . ?
C42 C43 1.358(13) . ?
C42 C47 1.380(14) . ?
C42 C41 1.533(12) . ?
C10 C9 1.437(12) . ?
C10 H10 0.9300 . ?
C40 C39 1.373(14) . ?
C40 H40 0.9300 . ?
C18 C17 1.354(13) . ?
C18 C19 1.365(13) . ?
C18 H18A 0.9300 . ?
O15 H15A 0.84(2) . ?
O15 H15B 0.84(2) . ?
C2 C1 1.399(12) . ?
C2 H2 0.9300 . ?
C47 C46 1.345(15) . ?
C47 H47 0.9300 . ?
C62 C63 1.392(12) . ?
C9 H9 0.9300 . ?
C43 C44 1.372(15) . ?
C43 H43 0.9300 . ?
C17 C16 1.395(13) . ?
C16 H16 0.9300 . ?
C19 H19 0.9300 . ?
C64 C63 1.388(13) . ?
C64 H64 0.9300 . ?
C46 H46 0.9300 . ?
O17 H17A 0.84(2) . ?
O17 H17B 0.84(2) . ?
C02B C02L 1.337(17) . ?
C02B C02Q 1.383(15) . ?
C02B H02D 0.9300 . ?
C36 C37 1.395(13) . ?
C36 H36 0.9300 . ?
C4 C5 1.401(12) . ?
C4 H4 0.9300 . ?
C26 C25 1.372(16) . ?
C26 H26 0.9300 . ?
C7 C6 1.256(15) . ?
C7 H7 0.9300 . ?
C38 C39 1.363(16) . ?
C38 C37 1.379(15) . ?
C71 C70 1.388(13) . ?
C71 H71 0.9300 . ?
C70 H70 0.9300 . ?
C37 H37 0.9300 . ?
C5 H5 0.9300 . ?
C02L C031 1.37(2) . ?
C02M H02A 0.9600 . ?
C02M H02B 0.9600 . ?
C02M H02C 0.9600 . ?
C63 H63 0.9300 . ?
C1 H1 0.9300 . ?
C44 H44 0.9300 . ?
C02Q C02X 1.347(16) . ?
C02Q H02Q 0.9300 . ?
C39 H39 0.9300 . ?
C22 C23 1.402(18) . ?
C22 H22 0.9300 . ?
C6 H6 0.9300 . ?
O16 H16A 0.85(2) . ?
O16 H16B 0.84(2) . ?
C25 C24 1.36(2) . ?
C25 H25 0.9300 . ?
C23 C24 1.38(2) . ?
C23 H23 0.9300 . ?
C02X C02Y 1.333(19) . ?
C02Y C031 1.40(2) . ?
C02Y H02Y 0.9300 . ?
C031 H031 0.9300 . ?
O0AA C1AA 1.187(16) . ?
O1AA C1AA 1.201(19) . ?
